data_9013310
loop_
_publ_author_name
'Nestola, F.'
'Curetti, N.'
'Benna, P.'
'Ivaldi, G.'
'Angel, R.'
'Bruno, E.'

_publ_section_title
;
 Compressibility and high-pressure behavior of Ab63Or27An10 anorthoclase
 Note: P = 6.0 GPa
;
_journal_name_full 'The Canadian Mineralogist'
_journal_page_first 1443
_journal_page_last 1454
_journal_paper_doi 10.3749/canmin.46.6.1443
_journal_volume 46
_journal_year 2008
_chemical_compound_source 'Torino, Italy'
_chemical_formula_sum 'Al1.1 Ca0.1 K0.27 Na0.63 O8 Si2.9'
_chemical_name_mineral Anorthoclase
_space_group_IT_number 2
_symmetry_space_group_name_Hall '-P 1 (1/2*x+1/2*y,1/2*x-1/2*y,-z)'
_symmetry_space_group_name_H-M 'C -1'
_cell_angle_alpha 92.46
_cell_angle_beta 116.53
_cell_angle_gamma 90.83
_cell_formula_units_Z 4
_cell_length_a 7.890
_cell_length_b 12.720
_cell_length_c 6.960
_cell_volume 623.940
_database_code_amcsd 0006201
_diffrn_ambient_pressure 6e+06
_exptl_crystal_density_diffrn 2.855
_cod_original_formula_sum '(Na.63 K.27 Ca.1) (Al1.1 Si2.9) O8'
_cod_database_code 9013310

loop_
_space_group_symop_operation_xyz
x,y,z
1/2+x,1/2+y,z
-x,-y,-z
1/2-x,1/2-y,-z

loop_
_atom_site_label
_atom_site_fract_x
_atom_site_fract_y
_atom_site_fract_z
_atom_site_occupancy
_atom_site_U_iso_or_equiv
_atom_site_type_symbol
_atom_site_attached_hydrogens
Na 0.25930 0.00500 0.13780 0.63000 0.05000 Na 0
K 0.25930 0.00500 0.13780 0.27000 0.05000 K 0
Ca 0.25930 0.00500 0.13780 0.10000 0.05000 Ca 0
Al10 0.00180 0.16660 0.22080 0.27500 0.02400 Al 0
Si10 0.00180 0.16660 0.22080 0.72500 0.02400 Si 0
Al1m -0.00710 0.81440 0.22220 0.27500 0.02000 Al 0
Si1m -0.00710 0.81440 0.22220 0.72500 0.02000 Si 0
Al20 0.68380 0.10740 0.32590 0.27500 0.02200 Al 0
Si20 0.68380 0.10740 0.32590 0.72500 0.02200 Si 0
Al2m 0.67160 0.87640 0.35180 0.27500 0.02200 Al 0
Si2m 0.67160 0.87640 0.35180 0.72500 0.02200 Si 0
OA1 0.00470 0.13510 0.98710 1.00000 0.03600 O 0
OA2 0.57370 0.99080 0.27650 1.00000 0.02600 O 0
OB0 0.80450 0.10380 0.19360 1.00000 0.04800 O 0
OBm 0.79760 0.84940 0.22010 1.00000 0.04000 O 0
OC0 -0.00950 0.29250 0.27000 1.00000 0.02600 O 0
OCm 0.00520 0.68720 0.22260 1.00000 0.03000 O 0
OD0 0.19280 0.11790 0.39500 1.00000 0.04900 O 0
ODm 0.17520 0.87130 0.41190 1.00000 0.03800 O 0

loop_
_cod_changelog_entry_id
_cod_changelog_entry_author
_cod_changelog_entry_date
_cod_changelog_entry_text
1
;cod-tools version 3.8.0
Id: cif_guess_AMCSD_atom_types 9581 2023-05-17 12:35:41Z saulius
;
2023-05-23T09:25:25+03:00
;Derived atom types and hydrogen counts
from atom names that follow the AMCSD naming convention
(Wat == water, O-H == hydroxyl).
;

loop_
_cod_related_entry_id
_cod_related_entry_database
_cod_related_entry_code
1 AMCSD 0006201
